data_7051286
loop_
_publ_author_name
'Gaw, Kirsty G.'
'Smith, Martin B.'
'Slawin, Alexandra M. Z.'

_publ_section_title
;
 Molybdenum(0), ruthenium(II), palladium(II), platinum(II), copper(I)
 and gold(I) complexes of a new methoxy functionalised
 bis(phosphino)amine: synthesis and structure
;
_journal_issue 6
_journal_name_full 'New Journal of Chemistry'
_journal_page_first 429
_journal_paper_doi 10.1039/b001458n
_journal_volume 24
_journal_year 2000
_chemical_formula_analytical 'C32 H28.50 Cl4.50 N O P2 Pd'
_chemical_formula_moiety 'C31 H27 Cl2 N O P2 Pd.(C H Cl2)0.5(CH2Cl2)0.5'
_chemical_formula_structural 'C32 H28.50 Cl4.50 N O P2 Pd'
_chemical_formula_sum 'C32 H28.5 Cl4.5 N O P2 Pd'
_chemical_formula_weight 770.92
_chemical_melting_point ?
_space_group_IT_number 14
_symmetry_cell_setting monoclinic
_symmetry_space_group_name_Hall '-P 2ybc'
_symmetry_space_group_name_H-M 'P 1 21/c 1'
_atom_sites_solution_hydrogens geom
_atom_sites_solution_primary direct
_atom_sites_solution_secondary difmap
_audit_creation_method SHELXL
_cell_angle_alpha 90.00
_cell_angle_beta 98.5020(10)
_cell_angle_gamma 90.00
_cell_formula_units_Z 4
_cell_length_a 11.8731(3)
_cell_length_b 14.3704(3)
_cell_length_c 21.5491(5)
_cell_measurement_reflns_used 132
_cell_measurement_temperature 293(2)
_cell_measurement_theta_max 168
_cell_measurement_theta_min 12
_cell_volume 3636.33(15)
_computing_cell_refinement SMART/SAINT
_computing_data_collection SMART
_computing_data_reduction SAINT
_computing_molecular_graphics SHELXTL
_computing_publication_material SHELXTL
_computing_structure_refinement 'SHELXL-93 (Sheldrick, 1993)'
_computing_structure_solution 'SHELXS-86 (Sheldrick, 1990)'
_diffrn_ambient_temperature 293(2)
_diffrn_measurement_device SMART
_diffrn_measurement_method CCD
_diffrn_radiation_monochromator graphite
_diffrn_radiation_source 'fine-focus sealed tube'
_diffrn_radiation_type MoK\a
_diffrn_radiation_wavelength 0.71073
_diffrn_reflns_av_R_equivalents 0.0374
_diffrn_reflns_av_sigmaI/netI 0.0602
_diffrn_reflns_limit_h_max 15
_diffrn_reflns_limit_h_min -13
_diffrn_reflns_limit_k_max 19
_diffrn_reflns_limit_k_min -18
_diffrn_reflns_limit_l_max 24
_diffrn_reflns_limit_l_min -29
_diffrn_reflns_number 22016
_diffrn_reflns_theta_max 28.71
_diffrn_reflns_theta_min 1.71
_diffrn_standards_decay_% -
_diffrn_standards_interval_count -
_diffrn_standards_interval_time -
_diffrn_standards_number -
_exptl_absorpt_coefficient_mu 0.954
_exptl_absorpt_correction_T_max 1.00000
_exptl_absorpt_correction_T_min 0.832801
_exptl_absorpt_correction_type sadabs
_exptl_crystal_colour colourless
_exptl_crystal_density_diffrn 1.408
_exptl_crystal_density_meas ?
_exptl_crystal_density_method -
_exptl_crystal_description prism
_exptl_crystal_F_000 1552
_exptl_crystal_size_max .31
_exptl_crystal_size_mid .26
_exptl_crystal_size_min .2
_refine_diff_density_max 0.980
_refine_diff_density_min -0.582
_refine_diff_density_rms 0.106
_refine_ls_extinction_coef 0.0000(4)
_refine_ls_extinction_expression Fc^*^=kFc[1+0.001xFc^2^\l^3^/sin(2\q)]^-1/4^
_refine_ls_extinction_method SHELXL
_refine_ls_goodness_of_fit_all 0.849
_refine_ls_goodness_of_fit_obs 0.840
_refine_ls_hydrogen_treatment riding
_refine_ls_matrix_type full
_refine_ls_number_parameters 392
_refine_ls_number_reflns 8501
_refine_ls_number_restraints 0
_refine_ls_restrained_S_all 1.002
_refine_ls_restrained_S_obs 0.840
_refine_ls_R_factor_all 0.1063
_refine_ls_R_factor_obs 0.0559
_refine_ls_shift/esd_max 2.204
_refine_ls_shift/esd_mean 0.107
_refine_ls_structure_factor_coef Fsqd
_refine_ls_weighting_details 'w=1/[\s^2^(Fo^2^)+(0.1412P)^2^+4.9978P] where P=(Fo^2^+2Fc^2^)/3'
_refine_ls_weighting_scheme calc
_refine_ls_wR_factor_all 0.2341
_refine_ls_wR_factor_obs 0.1564
_reflns_number_observed 5354
_reflns_number_total 8551
_reflns_observed_criterion >2sigma(I)
_cod_data_source_file b001458n.txt
_cod_data_source_block 6
_cod_depositor_comments
;
The following automatic conversions were performed:
'_symmetry_cell_setting' value 'Monoclinic' changed to 'monoclinic'
according to '/home/adriana/struct/CIF-dictionaries/cif_core.dic'
dictionary named 'cif_core.dic' version 2.4.1 from 2010-06-29.

Automatic conversion script
Id: cif_fix_enum 1555 2011-01-17 13:19:09Z saulius 

The following automatic conversions were performed:

'_chemical_melting_point' value '-' was changed to '?' - the value is
undefined or not given.

Automatic conversion script
Id: cif_fix_values 1569 2011-02-09 13:29:24Z adriana 

The following automatic conversions were performed:

'_exptl_crystal_density_meas' value '-' was changed to '?' - the
value is perceived as not measured.

Automatic conversion script
Id: cif_fix_values 3008 2015-01-20 13:52:24Z robertas 

The following automatic conversions were performed:

'_refine_ls_weighting_scheme' value 'calc
w=1/[\s^2^(Fo^2^)+(0.1412P)^2^+4.9978P] where P=(Fo^2^+2Fc^2^)/3' was
changed to 'calc'. New tag '_refine_ls_weighting_details' was
created. The value of the new tag was set to
'w=1/[\s^2^(Fo^2^)+(0.1412P)^2^+4.9978P] where P=(Fo^2^+2Fc^2^)/3'.

Automatic conversion script
Id: cif_fix_values 3143 2015-03-26 13:38:13Z robertas 
;
_cod_original_sg_symbol_H-M P2(1)/c
_cod_original_formula_sum 'C32 H28.50 Cl4.50 N O P2 Pd'
_cod_database_code 7051286

loop_
_symmetry_equiv_pos_as_xyz
'x, y, z'
'-x, y+1/2, -z+1/2'
'-x, -y, -z'
'x, -y-1/2, z-1/2'

loop_
_atom_site_aniso_label
_atom_site_aniso_U_11
_atom_site_aniso_U_22
_atom_site_aniso_U_33
_atom_site_aniso_U_23
_atom_site_aniso_U_13
_atom_site_aniso_U_12
Pd1 0.0330(2) 0.0427(2) 0.0415(2) -0.0050(2) 0.00722(15) 0.0020(2)
Cl1 0.0428(7) 0.0751(10) 0.0669(10) 0.0046(8) -0.0031(6) 0.0048(7)
P1 0.0372(6) 0.0363(6) 0.0392(7) -0.0025(5) 0.0079(5) 0.0010(5)
N1 0.032(2) 0.043(2) 0.041(2) 0.001(2) 0.006(2) 0.005(2)
C1 0.043(3) 0.042(3) 0.045(3) 0.002(2) 0.003(2) -0.001(2)
Cl2 0.0526(8) 0.0935(12) 0.0541(8) -0.0128(8) 0.0214(7) 0.0033(8)
C2 0.059(4) 0.044(3) 0.077(4) 0.006(3) 0.018(3) 0.005(3)
C3 0.064(4) 0.046(3) 0.129(7) 0.010(4) 0.020(4) 0.002(3)
C4 0.064(4) 0.050(4) 0.128(7) 0.027(4) 0.019(4) -0.007(3)
C5 0.080(5) 0.080(5) 0.083(5) 0.009(4) 0.024(4) -0.031(4)
C6 0.073(4) 0.053(3) 0.061(4) -0.008(3) 0.025(3) -0.016(3)
C7 0.050(3) 0.042(3) 0.040(3) -0.002(2) 0.013(2) -0.004(2)
C8 0.078(4) 0.059(4) 0.048(3) -0.010(3) 0.003(3) 0.003(3)
C9 0.093(5) 0.079(5) 0.054(4) -0.014(4) 0.003(4) -0.010(4)
C10 0.101(6) 0.077(5) 0.063(4) -0.030(4) 0.036(4) -0.037(4)
C11 0.108(6) 0.059(4) 0.072(5) -0.020(4) 0.032(4) 0.006(4)
C12 0.077(4) 0.053(4) 0.066(4) -0.009(3) 0.014(3) 0.009(3)
P2 0.0381(7) 0.0439(7) 0.0395(7) -0.0029(6) 0.0065(5) 0.0040(5)
C13 0.050(3) 0.053(3) 0.040(3) -0.008(2) 0.008(2) 0.000(3)
C14 0.057(3) 0.060(4) 0.051(3) -0.011(3) 0.007(3) 0.003(3)
C15 0.092(5) 0.067(4) 0.071(5) -0.021(4) 0.004(4) -0.010(4)
C16 0.111(7) 0.096(6) 0.078(5) -0.035(5) 0.009(5) -0.032(6)
C17 0.071(5) 0.115(7) 0.067(5) -0.020(5) -0.019(4) -0.006(5)
C18 0.066(4) 0.085(5) 0.076(5) -0.007(4) -0.017(4) 0.005(4)
C19 0.051(3) 0.056(3) 0.048(3) 0.011(3) 0.009(2) 0.009(3)
C20 0.075(4) 0.050(3) 0.064(4) -0.005(3) 0.013(3) -0.009(3)
C21 0.095(5) 0.060(4) 0.087(5) -0.002(4) 0.022(4) -0.016(4)
C22 0.132(8) 0.068(5) 0.106(7) 0.027(5) 0.034(6) 0.000(5)
C23 0.200(11) 0.078(6) 0.066(5) 0.022(4) 0.040(6) 0.001(6)
C24 0.120(7) 0.069(5) 0.054(4) 0.006(3) 0.028(4) 0.010(4)
C25 0.032(2) 0.059(3) 0.049(3) 0.001(3) 0.010(2) -0.002(2)
C26 0.037(3) 0.068(4) 0.107(6) -0.001(4) 0.016(3) 0.009(3)
C27 0.042(4) 0.096(6) 0.158(9) 0.004(6) 0.024(4) 0.011(4)
C28 0.038(4) 0.103(7) 0.136(8) 0.002(5) 0.015(4) -0.003(4)
C29 0.054(4) 0.084(5) 0.087(5) -0.004(4) 0.001(3) -0.023(4)
C30 0.048(3) 0.064(4) 0.060(4) 0.000(3) 0.000(3) -0.006(3)
O26 0.050(3) 0.052(3) 0.162(5) -0.001(3) 0.015(3) 0.009(2)
C31 0.097(7) 0.064(6) 0.324(20) -0.026(8) 0.019(9) 0.029(5)
C40 0.202(25) 0.223(28) 0.109(16) 0.005(17) -0.062(16) 0.174(25)
Cl3 0.128(5) 0.152(5) 0.155(6) 0.000(5) 0.004(4) -0.056(4)
Cl4 0.236(9) 0.095(4) 0.202(7) 0.050(4) -0.115(7) -0.066(5)
Cl5 0.143(6) 0.167(7) 0.326(14) 0.063(8) 0.055(8) 0.054(6)

loop_
_atom_site_label
_atom_site_type_symbol
_atom_site_fract_x
_atom_site_fract_y
_atom_site_fract_z
_atom_site_U_iso_or_equiv
_atom_site_thermal_displace_type
_atom_site_occupancy
_atom_site_calc_flag
_atom_site_refinement_flags
_atom_site_disorder_group
Pd1 Pd -0.52035(3) 0.82392(3) 0.32335(2) 0.0389(2) Uani 1 d . .
Cl1 Cl -0.67622(12) 0.87146(12) 0.24848(8) 0.0627(4) Uani 1 d . .
P1 P -0.39173(11) 0.81954(9) 0.25841(6) 0.0374(3) Uani 1 d . .
N1 N -0.2848(3) 0.7822(3) 0.3142(2) 0.0385(9) Uani 1 d . .
C1 C -0.3568(4) 0.9308(4) 0.2279(2) 0.0437(11) Uani 1 d . .
Cl2 Cl -0.61875(14) 0.82532(13) 0.41046(8) 0.0654(4) Uani 1 d . .
C2 C -0.3980(5) 1.0115(4) 0.2530(3) 0.060(2) Uani 1 d . .
H2A H -0.4443(5) 1.0069(4) 0.2841(3) 0.071 Uiso 1 calc R .
C3 C -0.3701(6) 1.0975(5) 0.2318(4) 0.079(2) Uani 1 d . .
H3A H -0.3960(6) 1.1510(5) 0.2495(4) 0.095 Uiso 1 calc R .
C4 C -0.3043(6) 1.1049(5) 0.1848(4) 0.080(2) Uani 1 d . .
H4A H -0.2876(6) 1.1632(5) 0.1697(4) 0.096 Uiso 1 calc R .
C5 C -0.2630(7) 1.0254(6) 0.1600(4) 0.079(2) Uani 1 d . .
H5A H -0.2175(7) 1.0301(6) 0.1285(4) 0.095 Uiso 1 calc R .
C6 C -0.2891(6) 0.9388(4) 0.1819(3) 0.061(2) Uani 1 d . .
H6A H -0.2606(6) 0.8856(4) 0.1653(3) 0.073 Uiso 1 calc R .
C7 C -0.4057(5) 0.7405(4) 0.1926(2) 0.0434(11) Uani 1 d . .
C8 C -0.4828(6) 0.7645(5) 0.1399(3) 0.062(2) Uani 1 d . .
H8A H -0.5240(6) 0.8196(5) 0.1393(3) 0.075 Uiso 1 calc R .
C9 C -0.4976(7) 0.7058(6) 0.0885(3) 0.076(2) Uani 1 d . .
H9A H -0.5486(7) 0.7221(6) 0.0532(3) 0.092 Uiso 1 calc R .
C10 C -0.4385(7) 0.6241(6) 0.0888(4) 0.078(2) Uani 1 d . .
H10A H -0.4482(7) 0.5856(6) 0.0537(4) 0.093 Uiso 1 calc R .
C11 C -0.3637(7) 0.5990(5) 0.1420(4) 0.078(2) Uani 1 d . .
H11A H -0.3232(7) 0.5435(5) 0.1427(4) 0.093 Uiso 1 calc R .
C12 C -0.3499(6) 0.6564(4) 0.1937(3) 0.065(2) Uani 1 d . .
H12A H -0.3023(6) 0.6382(4) 0.2298(3) 0.078 Uiso 1 calc R .
P2 P -0.35603(11) 0.78167(10) 0.37779(6) 0.0404(3) Uani 1 d . .
C13 C -0.2856(5) 0.8611(4) 0.4348(2) 0.0478(12) Uani 1 d . .
C14 C -0.3300(5) 0.9497(4) 0.4397(3) 0.0564(14) Uani 1 d . .
H14A H -0.3994(5) 0.9653(4) 0.4160(3) 0.068 Uiso 1 calc R .
C15 C -0.2725(7) 1.0149(5) 0.4792(4) 0.078(2) Uani 1 d . .
H15A H -0.3024(7) 1.0744(5) 0.4816(4) 0.093 Uiso 1 calc R .
C16 C -0.1745(8) 0.9928(7) 0.5140(4) 0.095(3) Uani 1 d . .
H16A H -0.1372(8) 1.0369(7) 0.5412(4) 0.114 Uiso 1 calc R .
C17 C -0.1266(7) 0.9056(7) 0.5106(4) 0.087(2) Uani 1 d . .
H17A H -0.0573(7) 0.8916(7) 0.5349(4) 0.105 Uiso 1 calc R .
C18 C -0.1831(6) 0.8388(6) 0.4706(4) 0.079(2) Uani 1 d . .
H18A H -0.1519(6) 0.7799(6) 0.4680(4) 0.094 Uiso 1 calc R .
C19 C -0.3496(5) 0.6683(4) 0.4128(3) 0.0515(13) Uani 1 d . .
C20 C -0.3499(6) 0.5884(4) 0.3762(3) 0.063(2) Uani 1 d . .
H20A H -0.3480(6) 0.5939(4) 0.3334(3) 0.075 Uiso 1 calc R .
C21 C -0.3529(7) 0.5010(5) 0.4029(4) 0.080(2) Uani 1 d . .
H21A H -0.3481(7) 0.4481(5) 0.3785(4) 0.096 Uiso 1 calc R .
C22 C -0.3629(9) 0.4923(6) 0.4647(5) 0.100(3) Uani 1 d . .
H22A H -0.3657(9) 0.4334(6) 0.4823(5) 0.120 Uiso 1 calc R .
C23 C -0.3689(10) 0.5707(6) 0.5015(4) 0.113(4) Uani 1 d . .
H23A H -0.3768(10) 0.5643(6) 0.5436(4) 0.135 Uiso 1 calc R .
C24 C -0.3630(8) 0.6587(5) 0.4755(3) 0.080(2) Uani 1 d . .
H24A H -0.3681(8) 0.7113(5) 0.5001(3) 0.096 Uiso 1 calc R .
C25 C -0.1625(4) 0.7921(4) 0.3168(3) 0.0464(12) Uani 1 d . .
C26 C -0.0931(5) 0.7136(5) 0.3166(4) 0.070(2) Uani 1 d . .
C27 C 0.0249(6) 0.7262(7) 0.3237(5) 0.098(3) Uani 1 d . .
H27A H 0.0727(6) 0.6748(7) 0.3244(5) 0.118 Uiso 1 calc R .
C28 C 0.0704(6) 0.8138(6) 0.3297(5) 0.092(3) Uani 1 d . .
H28A H 0.1490(6) 0.8213(6) 0.3340(5) 0.111 Uiso 1 calc R .
C29 C 0.0026(6) 0.8902(6) 0.3294(4) 0.076(2) Uani 1 d . .
H29A H 0.0355(6) 0.9491(6) 0.3329(4) 0.091 Uiso 1 calc R .
C30 C -0.1148(5) 0.8814(5) 0.3239(3) 0.0583(15) Uani 1 d . .
H30A H -0.1609(5) 0.9336(5) 0.3250(3) 0.070 Uiso 1 calc R .
O26 O -0.1450(4) 0.6308(3) 0.3099(3) 0.088(2) Uani 1 d . .
C31 C -0.0763(9) 0.5493(7) 0.3101(8) 0.163(6) Uani 1 d . .
H31A H -0.1243(9) 0.4953(7) 0.3049(8) 0.244 Uiso 1 calc R .
H31B H -0.0262(9) 0.5452(7) 0.3493(8) 0.244 Uiso 1 calc R .
H31C H -0.0321(9) 0.5527(7) 0.2763(8) 0.244 Uiso 1 calc R .
C40 C 0.1032(25) 0.7521(21) 0.6510(11) 0.186(14) Uani 0.50 d P .
H40A H 0.1546(25) 0.7241(21) 0.6858(11) 0.223 Uiso 0.50 calc PR .
Cl3 Cl -0.0186(7) 0.7038(5) 0.6486(4) 0.147(2) Uani 0.50 d P .
Cl4 Cl 0.1149(8) 0.8658(4) 0.6578(4) 0.193(4) Uani 0.50 d P .
Cl5 Cl 0.1636(7) 0.7332(7) 0.5808(6) 0.210(5) Uani 0.50 d P .
C50 C -0.0128(70) 0.5620(45) 0.4904(34) 0.336(34) Uiso 0.50 d P .
Cl6 Cl 0.0908(14) 0.6303(12) 0.4616(8) 0.296(6) Uiso 0.50 d P .
Cl7 Cl -0.0913(9) 0.5599(7) 0.5134(5) 0.177(3) Uiso 0.50 d P .

loop_
_atom_type_symbol
_atom_type_description
_atom_type_scat_dispersion_real
_atom_type_scat_dispersion_imag
_atom_type_scat_source
C C 0.0033 0.0016 'International Tables Vol C Tables 4.2.6.8 and 6.1.1.4'
H H 0.0000 0.0000 'International Tables Vol C Tables 4.2.6.8 and 6.1.1.4'
N N 0.0061 0.0033 'International Tables Vol C Tables 4.2.6.8 and 6.1.1.4'
O O 0.0106 0.0060 'International Tables Vol C Tables 4.2.6.8 and 6.1.1.4'
P P 0.1023 0.0942 'International Tables Vol C Tables 4.2.6.8 and 6.1.1.4'
Cl Cl 0.1484 0.1585 'International Tables Vol C Tables 4.2.6.8 and 6.1.1.4'
Pd Pd -0.9988 1.0072 'International Tables Vol C Tables 4.2.6.8 and 6.1.1.4'

loop_
_geom_angle_atom_site_label_1
_geom_angle_atom_site_label_2
_geom_angle_atom_site_label_3
_geom_angle
_geom_angle_site_symmetry_1
_geom_angle_site_symmetry_3
_geom_angle_publ_flag
P2 Pd1 P1 71.99(5) . . ?
P2 Pd1 Cl2 94.73(6) . . ?
P1 Pd1 Cl2 166.46(6) . . ?
P2 Pd1 Cl1 168.87(6) . . ?
P1 Pd1 Cl1 96.88(5) . . ?
Cl2 Pd1 Cl1 96.36(6) . . ?
N1 P1 C7 109.2(2) . . ?
N1 P1 C1 110.5(2) . . ?
C7 P1 C1 105.7(2) . . ?
N1 P1 Pd1 94.30(14) . . ?
C7 P1 Pd1 121.4(2) . . ?
C1 P1 Pd1 115.0(2) . . ?
N1 P1 P2 40.55(14) . . ?
C7 P1 P2 128.9(2) . . ?
C1 P1 P2 122.3(2) . . ?
Pd1 P1 P2 53.79(4) . . ?
C25 N1 P1 129.4(4) . . ?
C25 N1 P2 125.3(3) . . ?
P1 N1 P2 99.3(2) . . ?
C6 C1 C2 119.1(5) . . ?
C6 C1 P1 122.1(4) . . ?
C2 C1 P1 118.8(4) . . ?
C3 C2 C1 120.1(6) . . ?
C4 C3 C2 120.4(7) . . ?
C5 C4 C3 119.7(6) . . ?
C4 C5 C6 120.0(7) . . ?
C1 C6 C5 120.6(6) . . ?
C12 C7 C8 119.3(5) . . ?
C12 C7 P1 123.4(5) . . ?
C8 C7 P1 117.2(4) . . ?
C9 C8 C7 119.5(6) . . ?
C10 C9 C8 121.0(7) . . ?
C9 C10 C11 119.4(6) . . ?
C12 C11 C10 119.8(7) . . ?
C11 C12 C7 120.9(7) . . ?
N1 P2 C13 108.1(2) . . ?
N1 P2 C19 110.2(2) . . ?
C13 P2 C19 107.7(3) . . ?
N1 P2 Pd1 94.34(14) . . ?
C13 P2 Pd1 118.4(2) . . ?
C19 P2 Pd1 116.9(2) . . ?
N1 P2 P1 40.17(13) . . ?
C13 P2 P1 122.4(2) . . ?
C19 P2 P1 126.6(2) . . ?
Pd1 P2 P1 54.21(4) . . ?
C18 C13 C14 119.0(6) . . ?
C18 C13 P2 121.3(5) . . ?
C14 C13 P2 119.5(4) . . ?
C15 C14 C13 120.7(6) . . ?
C16 C15 C14 120.0(8) . . ?
C15 C16 C17 121.4(7) . . ?
C16 C17 C18 119.5(7) . . ?
C13 C18 C17 119.3(7) . . ?
C24 C19 C20 118.5(6) . . ?
C24 C19 P2 119.7(5) . . ?
C20 C19 P2 121.0(5) . . ?
C21 C20 C19 120.7(6) . . ?
C22 C21 C20 120.1(8) . . ?
C21 C22 C23 120.4(8) . . ?
C22 C23 C24 119.9(8) . . ?
C19 C24 C23 120.1(7) . . ?
C30 C25 C26 120.8(5) . . ?
C30 C25 N1 118.6(5) . . ?
C26 C25 N1 120.5(5) . . ?
O26 C26 C27 124.4(6) . . ?
O26 C26 C25 117.1(5) . . ?
C27 C26 C25 118.4(7) . . ?
C28 C27 C26 120.3(7) . . ?
C29 C28 C27 121.2(7) . . ?
C28 C29 C30 120.9(7) . . ?
C29 C30 C25 118.4(6) . . ?
C26 O26 C31 118.3(6) . . ?
Cl4 C40 Cl3 119.8(13) . . ?
Cl4 C40 Cl5 100.8(19) . . ?
Cl3 C40 Cl5 112.4(16) . . ?
Cl7 C50 C50 89.6(62) . 3_566 ?
Cl7 C50 Cl6 147.6(55) . . ?
C50 C50 Cl6 121.3(70) 3_566 . ?
Cl7 C50 Cl7 121.0(47) . 3_566 ?
C50 C50 Cl7 31.3(33) 3_566 3_566 ?
Cl6 C50 Cl7 90.3(37) . 3_566 ?
C50 Cl7 C50 59.0(47) . 3_566 ?

loop_
_geom_bond_atom_site_label_1
_geom_bond_atom_site_label_2
_geom_bond_distance
_geom_bond_site_symmetry_2
_geom_bond_publ_flag
Pd1 P2 2.2078(13) . ?
Pd1 P1 2.2196(13) . ?
Pd1 Cl2 2.3532(15) . ?
Pd1 Cl1 2.3688(15) . ?
P1 N1 1.701(4) . ?
P1 C7 1.806(5) . ?
P1 C1 1.800(5) . ?
P1 P2 2.602(2) . ?
N1 C25 1.452(6) . ?
N1 P2 1.714(4) . ?
C1 C6 1.369(8) . ?
C1 C2 1.398(8) . ?
C2 C3 1.375(9) . ?
C3 C4 1.372(11) . ?
C4 C5 1.383(11) . ?
C5 C6 1.382(9) . ?
C7 C12 1.375(8) . ?
C7 C8 1.392(8) . ?
C8 C9 1.383(9) . ?
C9 C10 1.368(11) . ?
C10 C11 1.390(11) . ?
C11 C12 1.376(9) . ?
P2 C13 1.792(6) . ?
P2 C19 1.793(6) . ?
C13 C18 1.378(9) . ?
C13 C14 1.388(8) . ?
C14 C15 1.377(9) . ?
C15 C16 1.325(12) . ?
C16 C17 1.382(12) . ?
C17 C18 1.394(10) . ?
C19 C24 1.391(9) . ?
C19 C20 1.392(9) . ?
C20 C21 1.384(10) . ?
C21 C22 1.360(12) . ?
C22 C23 1.386(13) . ?
C23 C24 1.389(11) . ?
C25 C30 1.402(8) . ?
C25 C26 1.397(8) . ?
C26 O26 1.337(8) . ?
C26 C27 1.398(10) . ?
C27 C28 1.369(12) . ?
C28 C29 1.360(11) . ?
C29 C30 1.388(9) . ?
O26 C31 1.427(9) . ?
C40 Cl4 1.65(3) . ?
C40 Cl3 1.60(4) . ?
C40 Cl5 1.79(3) . ?
C50 Cl7 1.12(8) . ?
C50 C50 1.85(13) 3_566 ?
C50 Cl6 1.76(7) . ?
C50 Cl7 2.15(7) 3_566 ?
Cl7 C50 2.15(7) 3_566 ?

loop_
_geom_torsion_atom_site_label_1
_geom_torsion_atom_site_label_2
_geom_torsion_atom_site_label_3
_geom_torsion_atom_site_label_4
_geom_torsion
_geom_torsion_site_symmetry_1
_geom_torsion_site_symmetry_2
_geom_torsion_site_symmetry_3
_geom_torsion_site_symmetry_4
_geom_torsion_publ_flag
P2 Pd1 P1 N1 2.09(15) . . . . ?
Cl2 Pd1 P1 N1 13.7(3) . . . . ?
Cl1 Pd1 P1 N1 -178.3(2) . . . . ?
P2 Pd1 P1 C7 117.7(2) . . . . ?
Cl2 Pd1 P1 C7 129.3(3) . . . . ?
Cl1 Pd1 P1 C7 -62.8(2) . . . . ?
P2 Pd1 P1 C1 -112.9(2) . . . . ?
Cl2 Pd1 P1 C1 -101.3(3) . . . . ?
Cl1 Pd1 P1 C1 66.7(2) . . . . ?
P2 Pd1 P1 P2 0.0 . . . . ?
Cl2 Pd1 P1 P2 11.6(3) . . . . ?
Cl1 Pd1 P1 P2 179.58(6) . . . . ?
C7 P1 N1 C25 78.9(5) . . . . ?
C1 P1 N1 C25 -37.0(5) . . . . ?
Pd1 P1 N1 C25 -155.7(4) . . . . ?
P2 P1 N1 C25 -153.1(6) . . . . ?
C7 P1 N1 P2 -128.0(2) . . . . ?
C1 P1 N1 P2 116.1(2) . . . . ?
Pd1 P1 N1 P2 -2.6(2) . . . . ?
P2 P1 N1 P2 0.0 . . . . ?
N1 P1 C1 C6 82.4(5) . . . . ?
C7 P1 C1 C6 -35.6(5) . . . . ?
Pd1 P1 C1 C6 -172.4(4) . . . . ?
P2 P1 C1 C6 126.1(4) . . . . ?
N1 P1 C1 C2 -96.1(5) . . . . ?
C7 P1 C1 C2 145.9(5) . . . . ?
Pd1 P1 C1 C2 9.2(5) . . . . ?
P2 P1 C1 C2 -52.4(5) . . . . ?
C6 C1 C2 C3 -0.3(10) . . . . ?
P1 C1 C2 C3 178.2(5) . . . . ?
C1 C2 C3 C4 1.7(11) . . . . ?
C2 C3 C4 C5 -2.0(12) . . . . ?
C3 C4 C5 C6 0.8(12) . . . . ?
C2 C1 C6 C5 -0.8(9) . . . . ?
P1 C1 C6 C5 -179.3(5) . . . . ?
C4 C5 C6 C1 0.6(11) . . . . ?
N1 P1 C7 C12 9.6(6) . . . . ?
C1 P1 C7 C12 128.5(5) . . . . ?
Pd1 P1 C7 C12 -98.2(5) . . . . ?
P2 P1 C7 C12 -31.5(6) . . . . ?
N1 P1 C7 C8 -174.6(4) . . . . ?
C1 P1 C7 C8 -55.7(5) . . . . ?
Pd1 P1 C7 C8 77.6(5) . . . . ?
P2 P1 C7 C8 144.3(4) . . . . ?
C12 C7 C8 C9 -3.3(10) . . . . ?
P1 C7 C8 C9 -179.3(5) . . . . ?
C7 C8 C9 C10 0.6(11) . . . . ?
C8 C9 C10 C11 1.1(12) . . . . ?
C9 C10 C11 C12 -0.1(11) . . . . ?
C10 C11 C12 C7 -2.7(11) . . . . ?
C8 C7 C12 C11 4.3(10) . . . . ?
P1 C7 C12 C11 -179.9(6) . . . . ?
C25 N1 P2 C13 35.4(5) . . . . ?
P1 N1 P2 C13 -119.2(3) . . . . ?
C25 N1 P2 C19 -82.0(5) . . . . ?
P1 N1 P2 C19 123.4(3) . . . . ?
C25 N1 P2 Pd1 157.2(4) . . . . ?
P1 N1 P2 Pd1 2.6(2) . . . . ?
C25 N1 P2 P1 154.6(5) . . . . ?
P1 N1 P2 P1 0.0 . . . . ?
P1 Pd1 P2 N1 -2.07(15) . . . . ?
Cl2 Pd1 P2 N1 -179.4(2) . . . . ?
Cl1 Pd1 P2 N1 -4.3(4) . . . . ?
P1 Pd1 P2 C13 111.2(2) . . . . ?
Cl2 Pd1 P2 C13 -66.1(2) . . . . ?
Cl1 Pd1 P2 C13 109.0(4) . . . . ?
P1 Pd1 P2 C19 -117.3(2) . . . . ?
Cl2 Pd1 P2 C19 65.4(2) . . . . ?
Cl1 Pd1 P2 C19 -119.5(4) . . . . ?
P1 Pd1 P2 P1 0.0 . . . . ?
Cl2 Pd1 P2 P1 -177.29(6) . . . . ?
Cl1 Pd1 P2 P1 -2.2(3) . . . . ?
N1 P1 P2 N1 0.000(1) . . . . ?
C7 P1 P2 N1 72.9(3) . . . . ?
C1 P1 P2 N1 -84.2(3) . . . . ?
Pd1 P1 P2 N1 176.8(2) . . . . ?
N1 P1 P2 C13 79.5(3) . . . . ?
C7 P1 P2 C13 152.4(3) . . . . ?
C1 P1 P2 C13 -4.7(3) . . . . ?
Pd1 P1 P2 C13 -103.7(2) . . . . ?
N1 P1 P2 C19 -77.6(3) . . . . ?
C7 P1 P2 C19 -4.7(3) . . . . ?
C1 P1 P2 C19 -161.8(3) . . . . ?
Pd1 P1 P2 C19 99.2(2) . . . . ?
N1 P1 P2 Pd1 -176.8(2) . . . . ?
C7 P1 P2 Pd1 -103.9(2) . . . . ?
C1 P1 P2 Pd1 99.0(2) . . . . ?
Pd1 P1 P2 Pd1 0.0 . . . . ?
N1 P2 C13 C18 -74.8(6) . . . . ?
C19 P2 C13 C18 44.2(6) . . . . ?
Pd1 P2 C13 C18 179.7(5) . . . . ?
P1 P2 C13 C18 -116.7(6) . . . . ?
N1 P2 C13 C14 99.9(5) . . . . ?
C19 P2 C13 C14 -141.1(5) . . . . ?
Pd1 P2 C13 C14 -5.6(6) . . . . ?
P1 P2 C13 C14 58.0(5) . . . . ?
C18 C13 C14 C15 0.5(10) . . . . ?
P2 C13 C14 C15 -174.3(5) . . . . ?
C13 C14 C15 C16 -1.2(12) . . . . ?
C14 C15 C16 C17 1.4(14) . . . . ?
C15 C16 C17 C18 -0.9(14) . . . . ?
C14 C13 C18 C17 0.0(11) . . . . ?
P2 C13 C18 C17 174.7(6) . . . . ?
C16 C17 C18 C13 0.2(13) . . . . ?
N1 P2 C19 C24 156.5(6) . . . . ?
C13 P2 C19 C24 38.8(7) . . . . ?
Pd1 P2 C19 C24 -97.4(6) . . . . ?
P1 P2 C19 C24 -161.3(5) . . . . ?
N1 P2 C19 C20 -34.0(6) . . . . ?
C13 P2 C19 C20 -151.7(5) . . . . ?
Pd1 P2 C19 C20 72.1(5) . . . . ?
P1 P2 C19 C20 8.2(6) . . . . ?
C24 C19 C20 C21 -5.9(10) . . . . ?
P2 C19 C20 C21 -175.5(6) . . . . ?
C19 C20 C21 C22 4.1(12) . . . . ?
C20 C21 C22 C23 -0.7(15) . . . . ?
C21 C22 C23 C24 -0.9(17) . . . . ?
C20 C19 C24 C23 4.2(12) . . . . ?
P2 C19 C24 C23 174.0(8) . . . . ?
C22 C23 C24 C19 -0.9(16) . . . . ?
P1 N1 C25 C30 66.7(7) . . . . ?
P2 N1 C25 C30 -80.1(6) . . . . ?
P1 N1 C25 C26 -117.7(6) . . . . ?
P2 N1 C25 C26 95.4(7) . . . . ?
C30 C25 C26 O26 179.6(6) . . . . ?
N1 C25 C26 O26 4.1(10) . . . . ?
C30 C25 C26 C27 0.0(12) . . . . ?
N1 C25 C26 C27 -175.5(7) . . . . ?
O26 C26 C27 C28 179.4(9) . . . . ?
C25 C26 C27 C28 -1.0(15) . . . . ?
C26 C27 C28 C29 0.5(17) . . . . ?
C27 C28 C29 C30 1.0(15) . . . . ?
C28 C29 C30 C25 -1.9(11) . . . . ?
C26 C25 C30 C29 1.4(10) . . . . ?
N1 C25 C30 C29 177.0(6) . . . . ?
C27 C26 O26 C31 0.1(15) . . . . ?
C25 C26 O26 C31 -179.5(10) . . . . ?
C50 C50 Cl7 C50 0.000(2) 3_566 . . 3_566 ?
Cl6 C50 Cl7 C50 -163.2(149) . . . 3_566 ?
Cl7 C50 Cl7 C50 0.002(10) 3_566 . . 3_566 ?
